data_4300731
_journal_name_full 'Inorganic Chemistry'
_journal_paper_doi 10.1021/ic052032z
_journal_year 2006
_chemical_formula_moiety 'C37 H37 B1 Cl2 Cu1 N6 P1 S3'
_chemical_formula_sum 'C37 H37 B Cl2 Cu N6 P S3'
_chemical_formula_weight 838.13
_chemical_name_common '[Cu(PhTm)(PPh3)].CH2Cl2'
_space_group_IT_number 2
_space_group_name_Hall '-P 1'
_space_group_name_H-M_alt 'P -1'
_symmetry_cell_setting triclinic
_symmetry_Int_Tables_number 2
_symmetry_space_group_name_Hall '-P 1'
_symmetry_space_group_name_H-M 'P -1'
_cell_angle_alpha 82.507(2)
_cell_angle_beta 70.210(2)
_cell_angle_gamma 74.053(2)
_cell_formula_units_Z 2
_cell_length_a 11.9520(4)
_cell_length_b 12.9390(4)
_cell_length_c 13.5811(5)
_cell_measurement_temperature 123(2)
_cell_volume 1898.56(11)
_diffrn_ambient_temperature 123(2)
_exptl_crystal_density_diffrn 1.466
_cod_original_sg_symbol_H-M P-1
_cod_original_formula_sum 'C37 H37 B1 Cl2 Cu1 N6 P1 S3'
_cod_database_code 4300731

loop_
_symmetry_equiv_pos_as_xyz
'x, y, z'
'-x, -y, -z'

loop_
_atom_site_label
_atom_site_type_symbol
_atom_site_fract_x
_atom_site_fract_y
_atom_site_fract_z
_atom_site_U_iso_or_equiv
_atom_site_adp_type
_atom_site_occupancy
_atom_site_symmetry_multiplicity
_atom_site_calc_flag
_atom_site_refinement_flags
_atom_site_disorder_assembly
_atom_site_disorder_group
C1 C 0.2863(2) 0.33345(18) -0.00763(18) 0.0142(5) Uani 1 1 d . . .
C2 C 0.1422(2) 0.40453(18) -0.08331(18) 0.0152(5) Uani 1 1 d . . .
H2 H 0.0719 0.4164 -0.1025 0.018 Uiso 1 1 calc R . .
C3 C 0.2247(2) 0.46315(19) -0.11669(19) 0.0171(5) Uani 1 1 d . . .
H3 H 0.2223 0.5227 -0.163 0.021 Uiso 1 1 calc R . .
C4 C 0.4150(2) 0.4652(2) -0.0757(2) 0.0239(6) Uani 1 1 d . . .
H4A H 0.4038 0.4877 -0.0077 0.036 Uiso 1 1 calc R . .
H4B H 0.4163 0.5261 -0.1244 0.036 Uiso 1 1 calc R . .
H4C H 0.4912 0.4119 -0.0986 0.036 Uiso 1 1 calc R . .
C5 C -0.0025(2) 0.36312(18) 0.21788(19) 0.0150(5) Uani 1 1 d . . .
C6 C -0.0958(2) 0.24199(19) 0.2035(2) 0.0178(5) Uani 1 1 d . . .
H6 H -0.1143 0.1881 0.1773 0.021 Uiso 1 1 calc R . .
C7 C -0.1592(2) 0.2875(2) 0.2959(2) 0.0210(6) Uani 1 1 d . . .
H7 H -0.2288 0.2712 0.3449 0.025 Uiso 1 1 calc R . .
C8 C -0.1367(2) 0.4286(2) 0.3947(2) 0.0251(6) Uani 1 1 d . . .
H8A H -0.0694 0.4148 0.422 0.038 Uiso 1 1 calc R . .
H8B H -0.2063 0.4107 0.4477 0.038 Uiso 1 1 calc R . .
H8C H -0.1575 0.5033 0.3738 0.038 Uiso 1 1 calc R . .
C9 C 0.2176(2) 0.09253(18) 0.15631(19) 0.0144(5) Uani 1 1 d . . .
C10 C 0.2742(2) 0.07626(19) -0.0159(2) 0.0171(5) Uani 1 1 d . . .
H10 H 0.2781 0.0904 -0.0858 0.021 Uiso 1 1 calc R . .
C11 C 0.3489(2) -0.00524(19) 0.0204(2) 0.0187(6) Uani 1 1 d . . .
H11 H 0.4125 -0.0581 -0.0188 0.022 Uiso 1 1 calc R . .
C12 C 0.3761(2) -0.0631(2) 0.1966(2) 0.0246(6) Uani 1 1 d . . .
H12A H 0.4095 -0.0201 0.2264 0.037 Uiso 1 1 calc R . .
H12B H 0.4413 -0.119 0.1576 0.037 Uiso 1 1 calc R . .
H12C H 0.3189 -0.0947 0.2517 0.037 Uiso 1 1 calc R . .
C13 C 0.0149(2) 0.22027(18) -0.01913(19) 0.0151(5) Uani 1 1 d . . .
C14 C 0.0279(2) 0.12140(19) -0.05804(19) 0.0183(5) Uani 1 1 d . . .
H14 H 0.0894 0.063 -0.0481 0.022 Uiso 1 1 calc R . .
C15 C -0.0476(2) 0.1070(2) -0.1110(2) 0.0225(6) Uani 1 1 d . . .
H15 H -0.035 0.04 -0.1363 0.027 Uiso 1 1 calc R . .
C16 C -0.1408(2) 0.1910(2) -0.1262(2) 0.0235(6) Uani 1 1 d . . .
H16 H -0.1906 0.1818 -0.1626 0.028 Uiso 1 1 calc R . .
C17 C -0.1588(2) 0.2896(2) -0.0863(2) 0.0208(6) Uani 1 1 d . . .
H17 H -0.2219 0.347 -0.0951 0.025 Uiso 1 1 calc R . .
C18 C -0.0835(2) 0.3032(2) -0.03325(19) 0.0178(5) Uani 1 1 d . . .
H18 H -0.0987 0.3698 -0.0059 0.021 Uiso 1 1 calc R . .
C19 C 0.4850(2) 0.19414(19) 0.31282(19) 0.0158(5) Uani 1 1 d . . .
C20 C 0.4875(2) 0.09676(19) 0.3712(2) 0.0220(6) Uani 1 1 d . . .
H20 H 0.4206 0.0895 0.4293 0.026 Uiso 1 1 calc R . .
C21 C 0.5899(3) 0.0109(2) 0.3424(2) 0.0305(7) Uani 1 1 d . . .
H21 H 0.5917 -0.0536 0.3818 0.037 Uiso 1 1 calc R . .
C22 C 0.6886(2) 0.0207(2) 0.2561(2) 0.0271(7) Uani 1 1 d . . .
H22 H 0.758 -0.0363 0.2387 0.033 Uiso 1 1 calc R . .
C23 C 0.6849(2) 0.1150(2) 0.1951(2) 0.0255(6) Uani 1 1 d . . .
H23 H 0.7503 0.1204 0.135 0.031 Uiso 1 1 calc R . .
C24 C 0.5837(2) 0.2015(2) 0.2236(2) 0.0198(6) Uani 1 1 d . . .
H24 H 0.5817 0.265 0.1826 0.024 Uiso 1 1 calc R . .
C25 C 0.2687(2) 0.28521(18) 0.48113(19) 0.0156(5) Uani 1 1 d . . .
C26 C 0.3259(2) 0.28285(19) 0.5560(2) 0.0192(6) Uani 1 1 d . . .
H26 H 0.4076 0.2859 0.5344 0.023 Uiso 1 1 calc R . .
C27 C 0.2627(2) 0.27611(19) 0.6614(2) 0.0226(6) Uani 1 1 d . . .
H27 H 0.3022 0.2739 0.7103 0.027 Uiso 1 1 calc R . .
C28 C 0.1409(3) 0.2727(2) 0.6948(2) 0.0262(6) Uani 1 1 d . . .
H28 H 0.098 0.269 0.766 0.031 Uiso 1 1 calc R . .
C29 C 0.0834(3) 0.2746(2) 0.6215(2) 0.0338(7) Uani 1 1 d . . .
H29 H 0.0016 0.272 0.6436 0.041 Uiso 1 1 calc R . .
C30 C 0.1467(2) 0.2805(2) 0.5154(2) 0.0267(6) Uani 1 1 d . . .
H30 H 0.1072 0.2812 0.4668 0.032 Uiso 1 1 calc R . .
C31 C 0.3935(2) 0.42489(18) 0.33567(19) 0.0160(5) Uani 1 1 d . . .
C32 C 0.4982(2) 0.4288(2) 0.3573(2) 0.0202(6) Uani 1 1 d . . .
H32 H 0.5507 0.3651 0.3714 0.024 Uiso 1 1 calc R . .
C33 C 0.5251(2) 0.5260(2) 0.3581(2) 0.0256(6) Uani 1 1 d . . .
H33 H 0.5954 0.5273 0.3727 0.031 Uiso 1 1 calc R . .
C34 C 0.4475(3) 0.6212(2) 0.3374(2) 0.0288(7) Uani 1 1 d . . .
H34 H 0.4653 0.6866 0.3382 0.035 Uiso 1 1 calc R . .
C35 C 0.3434(2) 0.6187(2) 0.3154(2) 0.0261(6) Uani 1 1 d . . .
H35 H 0.2913 0.6827 0.3013 0.031 Uiso 1 1 calc R . .
C36 C 0.3162(2) 0.52145(19) 0.3143(2) 0.0207(6) Uani 1 1 d . . .
H36 H 0.2462 0.5205 0.2992 0.025 Uiso 1 1 calc R . .
C37 C 0.8338(3) 0.0671(2) 0.4985(2) 0.0334(7) Uani 1 1 d . . .
H37A H 0.8411 -0.004 0.5326 0.04 Uiso 1 1 calc R . .
H37B H 0.8792 0.0589 0.4246 0.04 Uiso 1 1 calc R . .
B1 B 0.0975(2) 0.2426(2) 0.0474(2) 0.0142(6) Uani 1 1 d . . .
Cl1 Cl 0.89776(7) 0.14392(6) 0.55261(7) 0.03983(19) Uani 1 1 d . . .
Cl2 Cl 0.67730(7) 0.12834(6) 0.51379(6) 0.03710(19) Uani 1 1 d . . .
Cu1 Cu 0.24490(3) 0.29262(2) 0.23321(2) 0.01645(8) Uani 1 1 d . . .
N1 N 0.17841(17) 0.32254(15) -0.01487(15) 0.0131(4) Uani 1 1 d . . .
N2 N 0.31409(17) 0.41961(15) -0.07025(15) 0.0155(4) Uani 1 1 d . . .
N3 N 0.00222(17) 0.28866(15) 0.15321(15) 0.0134(4) Uani 1 1 d . . .
N4 N -0.10137(18) 0.36312(16) 0.30439(16) 0.0176(5) Uani 1 1 d . . .
N5 N 0.18986(17) 0.13625(15) 0.06793(15) 0.0133(4) Uani 1 1 d . . .
N6 N 0.31314(18) 0.00455(15) 0.12696(16) 0.0172(5) Uani 1 1 d . . .
P1 P 0.34427(6) 0.30162(5) 0.34039(5) 0.01355(14) Uani 1 1 d . . .
S1 S 0.37994(5) 0.26035(5) 0.06188(5) 0.01666(14) Uani 1 1 d . . .
S2 S 0.09510(6) 0.44301(5) 0.20265(5) 0.01725(14) Uani 1 1 d . . .
S3 S 0.15920(6) 0.13802(5) 0.28083(5) 0.01679(14) Uani 1 1 d . . .

loop_
_atom_site_aniso_label
_atom_site_aniso_U_11
_atom_site_aniso_U_22
_atom_site_aniso_U_33
_atom_site_aniso_U_23
_atom_site_aniso_U_13
_atom_site_aniso_U_12
C1 0.0147(12) 0.0174(12) 0.0091(12) -0.0016(10) -0.0011(10) -0.0047(10)
C2 0.0167(12) 0.0157(12) 0.0137(13) 0.0000(10) -0.0071(11) -0.0020(10)
C3 0.0204(13) 0.0161(12) 0.0143(13) 0.0021(10) -0.0068(11) -0.0031(11)
C4 0.0247(14) 0.0275(14) 0.0249(15) 0.0050(12) -0.0099(13) -0.0153(12)
C5 0.0136(12) 0.0149(12) 0.0156(13) 0.0021(10) -0.0080(11) 0.0008(10)
C6 0.0152(12) 0.0187(13) 0.0210(14) 0.0041(11) -0.0068(11) -0.0074(10)
C7 0.0148(13) 0.0260(14) 0.0196(15) 0.0066(11) -0.0035(11) -0.0070(11)
C8 0.0269(15) 0.0259(14) 0.0148(14) -0.0054(11) -0.0018(12) 0.0020(12)
C9 0.0177(12) 0.0134(12) 0.0161(13) -0.0001(10) -0.0078(11) -0.0074(10)
C10 0.0178(13) 0.0209(13) 0.0139(13) -0.0047(10) -0.0038(11) -0.0066(11)
C11 0.0175(13) 0.0161(12) 0.0210(15) -0.0058(11) -0.0043(11) -0.0019(10)
C12 0.0260(15) 0.0208(13) 0.0285(16) 0.0011(12) -0.0163(13) 0.0004(12)
C13 0.0160(12) 0.0176(12) 0.0126(13) 0.0012(10) -0.0047(10) -0.0063(10)
C14 0.0202(13) 0.0184(13) 0.0168(14) 0.0032(11) -0.0061(11) -0.0072(11)
C15 0.0315(15) 0.0198(13) 0.0224(15) 0.0021(11) -0.0107(13) -0.0150(12)
C16 0.0266(14) 0.0308(15) 0.0233(15) 0.0059(12) -0.0149(13) -0.0181(12)
C17 0.0178(13) 0.0230(13) 0.0237(15) 0.0047(11) -0.0100(12) -0.0066(11)
C18 0.0179(13) 0.0204(13) 0.0173(14) -0.0009(11) -0.0056(11) -0.0082(11)
C19 0.0173(12) 0.0172(12) 0.0172(14) -0.0030(10) -0.0095(11) -0.0048(10)
C20 0.0268(15) 0.0227(14) 0.0135(14) -0.0011(11) -0.0053(12) -0.0027(12)
C21 0.0445(18) 0.0210(14) 0.0222(16) -0.0021(12) -0.0160(15) 0.0055(13)
C22 0.0265(15) 0.0278(15) 0.0278(16) -0.0147(12) -0.0165(14) 0.0082(12)
C23 0.0169(13) 0.0313(15) 0.0296(17) -0.0129(13) -0.0058(12) -0.0047(12)
C24 0.0208(13) 0.0191(13) 0.0213(15) -0.0044(11) -0.0051(12) -0.0081(11)
C25 0.0203(13) 0.0127(12) 0.0136(13) 0.0006(10) -0.0055(11) -0.0041(10)
C26 0.0176(13) 0.0184(13) 0.0196(14) -0.0025(11) -0.0063(11) -0.0002(10)
C27 0.0314(15) 0.0213(13) 0.0146(14) -0.0016(11) -0.0082(12) -0.0045(12)
C28 0.0367(17) 0.0257(14) 0.0120(14) -0.0004(11) 0.0019(12) -0.0135(13)
C29 0.0282(16) 0.0515(19) 0.0245(17) -0.0064(14) 0.0004(13) -0.0230(14)
C30 0.0246(15) 0.0392(16) 0.0203(15) -0.0032(13) -0.0053(13) -0.0161(13)
C31 0.0182(13) 0.0174(12) 0.0112(13) -0.0018(10) -0.0026(11) -0.0045(10)
C32 0.0211(13) 0.0190(13) 0.0206(14) 0.0001(11) -0.0067(12) -0.0055(11)
C33 0.0264(15) 0.0312(15) 0.0258(16) -0.0033(12) -0.0090(13) -0.0159(12)
C34 0.0368(17) 0.0212(14) 0.0305(17) -0.0073(12) -0.0054(14) -0.0144(13)
C35 0.0295(15) 0.0144(13) 0.0288(16) -0.0023(11) -0.0052(13) -0.0009(12)
C36 0.0181(13) 0.0214(13) 0.0207(15) -0.0015(11) -0.0044(12) -0.0037(11)
C37 0.0406(17) 0.0273(15) 0.0322(18) -0.0035(13) -0.0156(15) -0.0021(13)
B1 0.0156(14) 0.0137(13) 0.0134(15) -0.0006(11) -0.0046(12) -0.0036(11)
Cl1 0.0340(4) 0.0405(4) 0.0454(5) -0.0092(4) -0.0084(4) -0.0116(3)
Cl2 0.0370(4) 0.0391(4) 0.0373(5) 0.0065(3) -0.0145(4) -0.0130(3)
Cu1 0.01754(16) 0.01845(16) 0.01558(17) -0.00092(12) -0.00863(13) -0.00361(13)
N1 0.0137(10) 0.0151(10) 0.0107(10) 0.0006(8) -0.0047(9) -0.0032(8)
N2 0.0144(10) 0.0189(10) 0.0140(11) 0.0009(9) -0.0036(9) -0.0074(9)
N3 0.0127(10) 0.0140(10) 0.0140(11) 0.0014(8) -0.0050(9) -0.0041(8)
N4 0.0175(11) 0.0185(10) 0.0139(11) -0.0006(9) -0.0050(9) 0.0002(9)
N5 0.0159(10) 0.0136(10) 0.0130(11) 0.0001(8) -0.0068(9) -0.0053(8)
N6 0.0208(11) 0.0137(10) 0.0180(12) -0.0005(9) -0.0087(10) -0.0026(9)
P1 0.0143(3) 0.0149(3) 0.0124(3) -0.0003(2) -0.0055(3) -0.0036(2)
S1 0.0132(3) 0.0210(3) 0.0161(3) -0.0001(3) -0.0064(3) -0.0028(2)
S2 0.0193(3) 0.0151(3) 0.0195(3) -0.0016(3) -0.0096(3) -0.0029(3)
S3 0.0217(3) 0.0165(3) 0.0129(3) 0.0016(2) -0.0071(3) -0.0048(3)

loop_
_geom_bond_atom_site_label_1
_geom_bond_atom_site_label_2
_geom_bond_distance
_geom_bond_site_symmetry_2
_geom_bond_publ_flag
C1 N2 1.357(3) . ?
C1 N1 1.372(3) . ?
C1 S1 1.714(2) . ?
C2 C3 1.331(3) . ?
C2 N1 1.393(3) . ?
C2 H2 0.93 . ?
C3 N2 1.374(3) . ?
C3 H3 0.93 . ?
C4 N2 1.458(3) . ?
C4 H4A 0.96 . ?
C4 H4B 0.96 . ?
C4 H4C 0.96 . ?
C5 N4 1.355(3) . ?
C5 N3 1.364(3) . ?
C5 S2 1.708(2) . ?
C6 C7 1.341(4) . ?
C6 N3 1.394(3) . ?
C6 H6 0.93 . ?
C7 N4 1.379(3) . ?
C7 H7 0.93 . ?
C8 N4 1.457(3) . ?
C8 H8A 0.96 . ?
C8 H8B 0.96 . ?
C8 H8C 0.96 . ?
C9 N6 1.362(3) . ?
C9 N5 1.364(3) . ?
C9 S3 1.711(3) . ?
C10 C11 1.341(3) . ?
C10 N5 1.393(3) . ?
C10 H10 0.93 . ?
C11 N6 1.375(3) . ?
C11 H11 0.93 . ?
C12 N6 1.460(3) . ?
C12 H12A 0.96 . ?
C12 H12B 0.96 . ?
C12 H12C 0.96 . ?
C13 C14 1.397(3) . ?
C13 C18 1.406(3) . ?
C13 B1 1.645(3) . ?
C14 C15 1.390(3) . ?
C14 H14 0.93 . ?
C15 C16 1.378(3) . ?
C15 H15 0.93 . ?
C16 C17 1.385(4) . ?
C16 H16 0.93 . ?
C17 C18 1.385(3) . ?
C17 H17 0.93 . ?
C18 H18 0.93 . ?
C19 C24 1.390(3) . ?
C19 C20 1.397(3) . ?
C19 P1 1.824(2) . ?
C20 C21 1.388(3) . ?
C20 H20 0.93 . ?
C21 C22 1.374(4) . ?
C21 H21 0.93 . ?
C22 C23 1.381(4) . ?
C22 H22 0.93 . ?
C23 C24 1.384(3) . ?
C23 H23 0.93 . ?
C24 H24 0.93 . ?
C25 C30 1.390(3) . ?
C25 C26 1.396(3) . ?
C25 P1 1.829(2) . ?
C26 C27 1.378(3) . ?
C26 H26 0.93 . ?
C27 C28 1.382(4) . ?
C27 H27 0.93 . ?
C28 C29 1.383(4) . ?
C28 H28 0.93 . ?
C29 C30 1.385(4) . ?
C29 H29 0.93 . ?
C30 H30 0.93 . ?
C31 C32 1.393(3) . ?
C31 C36 1.397(3) . ?
C31 P1 1.833(2) . ?
C32 C33 1.384(3) . ?
C32 H32 0.93 . ?
C33 C34 1.384(4) . ?
C33 H33 0.93 . ?
C34 C35 1.384(4) . ?
C34 H34 0.93 . ?
C35 C36 1.387(4) . ?
C35 H35 0.93 . ?
C36 H36 0.93 . ?
C37 Cl1 1.761(3) . ?
C37 Cl2 1.770(3) . ?
C37 H37A 0.97 . ?
C37 H37B 0.97 . ?
B1 N3 1.568(3) . ?
B1 N5 1.569(3) . ?
B1 N1 1.577(3) . ?
Cu1 P1 2.1986(7) . ?
Cu1 S1 2.3524(7) . ?
Cu1 S2 2.3542(6) . ?
Cu1 S3 2.4102(7) . ?
